data_4342663
loop_
_publ_author_name
'Rinck, Julia'
'Lan, Yanhua'
'Anson, Christopher E.'
'Powell, Annie K.'

_publ_section_title
;
 [In Process Citation].
;
_journal_issue 7
_journal_name_full 'Inorganic chemistry'
_journal_page_first 3107
_journal_page_last 3117
_journal_paper_doi 10.1021/ic502930p
_journal_volume 54
_journal_year 2015
_chemical_formula_moiety 'C36 H72 Cr2 Er2 N4 O20, 1.7(C2 H3 N), 0.3(C H2 Cl2)'
_chemical_formula_sum 'C39.7 H77.7 Cl0.6 Cr2 Er2 N5.7 O20'
_chemical_formula_weight 1414.77
_chemical_name_systematic
; 
 ? 
;
_space_group_IT_number 14
_symmetry_cell_setting monoclinic
_symmetry_space_group_name_Hall '-P 2yn'
_symmetry_space_group_name_H-M 'P 1 21/n 1'
_atom_sites_solution_hydrogens geom
_atom_sites_solution_primary direct
_atom_sites_solution_secondary difmap
_audit_creation_method SHELXL-97
_cell_angle_alpha 90.00
_cell_angle_beta 90.575(1)
_cell_angle_gamma 90.00
_cell_formula_units_Z 2
_cell_length_a 10.9914(4)
_cell_length_b 10.8331(4)
_cell_length_c 24.3542(8)
_cell_measurement_reflns_used 15751
_cell_measurement_temperature 100(2)
_cell_measurement_theta_max 28.11
_cell_measurement_theta_min 2.51
_cell_volume 2899.73(18)
_computing_cell_refinement 'SMART-NT 5.6 (Bruker AXS Inc., 2005)'
_computing_data_collection 'SMART-NT 5.6 (Bruker AXS Inc., 2005)'
_computing_data_reduction 'SAINT+ 6.45 (Bruker AXS Inc., 2003)'
_computing_molecular_graphics 'Diamond 2.1 (Crystal Impact, 1998)'
_computing_publication_material 'SHELXTL 6.14 (BrukerAXS Inc., 2003)'
_computing_structure_refinement 'SHELXTL 6.14 (BrukerAXS Inc., 2003)'
_computing_structure_solution 'SHELXTL 6.14 (BrukerAXS Inc., 2003)'
_diffrn_ambient_temperature 100(2)
_diffrn_detector_area_resol_mean 8.333
_diffrn_measured_fraction_theta_full 0.998
_diffrn_measured_fraction_theta_max 0.921
_diffrn_measurement_device_type 'Bruker SMART Apex'
_diffrn_measurement_method 'CCD area detector'
_diffrn_radiation_monochromator graphite
_diffrn_radiation_source 'rotating anode'
_diffrn_radiation_type MoK\a
_diffrn_radiation_wavelength 0.71073
_diffrn_reflns_av_R_equivalents 0.0138
_diffrn_reflns_av_sigmaI/netI 0.0150
_diffrn_reflns_limit_h_max 14
_diffrn_reflns_limit_h_min -13
_diffrn_reflns_limit_k_max 14
_diffrn_reflns_limit_k_min -14
_diffrn_reflns_limit_l_max 30
_diffrn_reflns_limit_l_min -30
_diffrn_reflns_number 18941
_diffrn_reflns_theta_full 25.00
_diffrn_reflns_theta_max 28.09
_diffrn_reflns_theta_min 2.52
_exptl_absorpt_coefficient_mu 3.327
_exptl_absorpt_correction_T_max 0.632
_exptl_absorpt_correction_T_min 0.493
_exptl_absorpt_correction_type multi-scan
_exptl_absorpt_process_details 'SADABS 2.10 (Bruker AXS Inc., 2005)'
_exptl_crystal_colour pink
_exptl_crystal_density_diffrn 1.620
_exptl_crystal_density_method 'not measured'
_exptl_crystal_description block
_exptl_crystal_F_000 1420
_exptl_crystal_size_max 0.32
_exptl_crystal_size_mid 0.17
_exptl_crystal_size_min 0.13
_refine_diff_density_max 1.433
_refine_diff_density_min -0.914
_refine_diff_density_rms 0.085
_refine_ls_extinction_method none
_refine_ls_goodness_of_fit_ref 1.054
_refine_ls_hydrogen_treatment mixed
_refine_ls_matrix_type full
_refine_ls_number_parameters 354
_refine_ls_number_reflns 6518
_refine_ls_number_restraints 20
_refine_ls_restrained_S_all 1.057
_refine_ls_R_factor_all 0.0224
_refine_ls_R_factor_gt 0.0216
_refine_ls_shift/su_max 0.002
_refine_ls_shift/su_mean 0.000
_refine_ls_structure_factor_coef Fsqd
_refine_ls_weighting_details 'calc w=1/[\s^2^(Fo^2^)+(0.0254P)^2^+4.8504P] where P=(Fo^2^+2Fc^2^)/3'
_refine_ls_weighting_scheme calc
_refine_ls_wR_factor_gt 0.0531
_refine_ls_wR_factor_ref 0.0535
_reflns_number_gt 6358
_reflns_number_total 6518
_reflns_threshold_expression >2sigma(I)
_cod_data_source_file ic502930p_si_002.cif
_cod_data_source_block jr617n
_cod_depositor_comments 'Adding full bibliography for 4342656--4342666.cif.'
_cod_original_sg_symbol_H-M 'P 21/n'
_cod_original_formula_sum 'C39.70 H77.70 Cl0.60 Cr2 Er2 N5.70 O20'
_cod_database_code 4342663

loop_
_symmetry_equiv_pos_as_xyz
'x, y, z'
'-x+1/2, y+1/2, -z+1/2'
'-x, -y, -z'
'x-1/2, -y-1/2, z-1/2'

loop_
_atom_site_label
_atom_site_type_symbol
_atom_site_fract_x
_atom_site_fract_y
_atom_site_fract_z
_atom_site_U_iso_or_equiv
_atom_site_adp_type
_atom_site_occupancy
_atom_site_symmetry_multiplicity
_atom_site_calc_flag
_atom_site_refinement_flags
_atom_site_disorder_assembly
_atom_site_disorder_group
Er1 Er 0.611367(8) 0.405531(9) 0.450772(4) 0.01514(4) Uani 1 1 d . . .
Cr1 Cr 0.33551(3) 0.49863(3) 0.423414(14) 0.01318(7) Uani 1 1 d . . .
O1 O 0.47556(15) 0.57513(15) 0.46065(7) 0.0164(3) Uani 1 1 d D . .
H1 H 0.494(3) 0.637(2) 0.4474(12) 0.020 Uiso 1 1 d D . .
N1 N 0.18944(17) 0.38316(18) 0.39944(8) 0.0167(4) Uani 1 1 d . . .
C1 C 0.2523(2) 0.2777(2) 0.37217(10) 0.0202(5) Uani 1 1 d . . .
H1A H 0.2796 0.3030 0.3352 0.024 Uiso 1 1 calc R . .
H1B H 0.1951 0.2077 0.3678 0.024 Uiso 1 1 calc R . .
C2 C 0.3618(2) 0.2375(2) 0.40691(10) 0.0208(5) Uani 1 1 d . . .
H2A H 0.3340 0.1884 0.4387 0.025 Uiso 1 1 calc R . .
H2B H 0.4163 0.1852 0.3847 0.025 Uiso 1 1 calc R . .
O2 O 0.42554(14) 0.34308(14) 0.42560(6) 0.0164(3) Uani 1 1 d . . .
C3 C 0.1313(2) 0.3414(2) 0.45222(9) 0.0199(5) Uani 1 1 d . . .
H3A H 0.1709 0.2649 0.4656 0.024 Uiso 1 1 calc R . .
H3B H 0.0439 0.3241 0.4459 0.024 Uiso 1 1 calc R . .
C4 C 0.1463(2) 0.4433(2) 0.49447(9) 0.0183(4) Uani 1 1 d . . .
H4A H 0.0985 0.5168 0.4834 0.022 Uiso 1 1 calc R . .
H4B H 0.1176 0.4150 0.5308 0.022 Uiso 1 1 calc R . .
O3 O 0.27137(14) 0.47236(15) 0.49715(6) 0.0161(3) Uani 1 1 d . . .
C5 C 0.0898(2) 0.4352(2) 0.36382(9) 0.0193(4) Uani 1 1 d . . .
H5A H 0.0445 0.4968 0.3856 0.023 Uiso 1 1 calc R . .
H5B H 0.0325 0.3676 0.3546 0.023 Uiso 1 1 calc R . .
C6 C 0.1287(2) 0.4960(2) 0.31058(9) 0.0212(5) Uani 1 1 d . . .
H6A H 0.1689 0.4345 0.2868 0.025 Uiso 1 1 calc R . .
H6B H 0.1877 0.5629 0.3186 0.025 Uiso 1 1 calc R . .
C7 C 0.0171(2) 0.5490(3) 0.28112(10) 0.0260(5) Uani 1 1 d . . .
H7A H -0.0423 0.4818 0.2744 0.031 Uiso 1 1 calc R . .
H7B H -0.0219 0.6107 0.3052 0.031 Uiso 1 1 calc R . .
C8 C 0.0479(3) 0.6095(3) 0.22685(13) 0.0396(7) Uani 1 1 d . . .
H8A H -0.0265 0.6421 0.2098 0.059 Uiso 1 1 calc R . .
H8B H 0.0846 0.5483 0.2024 0.059 Uiso 1 1 calc R . .
H8C H 0.1056 0.6771 0.2333 0.059 Uiso 1 1 calc R . .
O4 O 0.60180(15) 0.50118(16) 0.36632(6) 0.0206(3) Uani 1 1 d . . .
O5 O 0.40322(14) 0.53375(15) 0.34934(6) 0.0184(3) Uani 1 1 d . . .
C9 C 0.5155(2) 0.5339(2) 0.33587(9) 0.0186(4) Uani 1 1 d . A .
C10 C 0.5427(2) 0.5762(3) 0.27728(10) 0.0252(5) Uani 1 1 d DU . .
C11A C 0.4680(4) 0.6957(5) 0.26515(19) 0.0402(11) Uani 0.75 1 d PD A 1
H11A H 0.4947 0.7615 0.2901 0.060 Uiso 0.75 1 calc PR A 1
H11B H 0.3813 0.6792 0.2707 0.060 Uiso 0.75 1 calc PR A 1
H11C H 0.4811 0.7214 0.2271 0.060 Uiso 0.75 1 calc PR A 1
C12A C 0.6781(4) 0.6019(8) 0.2715(3) 0.0368(14) Uani 0.75 1 d PD A 1
H12A H 0.7029 0.6656 0.2979 0.055 Uiso 0.75 1 calc PR A 1
H12B H 0.6946 0.6305 0.2341 0.055 Uiso 0.75 1 calc PR A 1
H12C H 0.7241 0.5260 0.2788 0.055 Uiso 0.75 1 calc PR A 1
C13A C 0.5055(7) 0.4732(6) 0.23915(18) 0.0504(16) Uani 0.75 1 d PDU A 1
H13A H 0.5217 0.4974 0.2011 0.076 Uiso 0.75 1 calc PR A 1
H13B H 0.4185 0.4564 0.2433 0.076 Uiso 0.75 1 calc PR A 1
H13C H 0.5522 0.3987 0.2482 0.076 Uiso 0.75 1 calc PR A 1
C11B C 0.4430(16) 0.6467(18) 0.2497(8) 0.060(5) Uiso 0.25 1 d PD A 2
H11D H 0.4678 0.6689 0.2124 0.090 Uiso 0.25 1 calc PR A 2
H11E H 0.4262 0.7220 0.2706 0.090 Uiso 0.25 1 calc PR A 2
H11F H 0.3695 0.5957 0.2479 0.090 Uiso 0.25 1 calc PR A 2
C12B C 0.6655(14) 0.6366(19) 0.2730(12) 0.041(6) Uiso 0.25 1 d PD A 2
H12D H 0.7280 0.5808 0.2877 0.061 Uiso 0.25 1 calc PR A 2
H12E H 0.6660 0.7136 0.2942 0.061 Uiso 0.25 1 calc PR A 2
H12F H 0.6826 0.6547 0.2344 0.061 Uiso 0.25 1 calc PR A 2
C13B C 0.539(4) 0.457(3) 0.2448(17) 0.142(19) Uiso 0.25 1 d PD A 2
H13D H 0.6001 0.3995 0.2594 0.213 Uiso 0.25 1 calc PR A 2
H13E H 0.5555 0.4739 0.2061 0.213 Uiso 0.25 1 calc PR A 2
H13F H 0.4579 0.4193 0.2479 0.213 Uiso 0.25 1 calc PR A 2
O6 O 0.24205(14) 0.65459(15) 0.41676(6) 0.0176(3) Uani 1 1 d . . .
O7 O 0.29971(15) 0.74838(15) 0.49493(7) 0.0203(3) Uani 1 1 d . . .
C14 C 0.2443(2) 0.7462(2) 0.44987(9) 0.0179(4) Uani 1 1 d . . .
C15 C 0.1735(2) 0.8606(2) 0.43072(10) 0.0236(5) Uani 1 1 d . . .
C16 C 0.2373(3) 0.9092(3) 0.37903(13) 0.0388(7) Uani 1 1 d . . .
H16A H 0.1943 0.9824 0.3653 0.058 Uiso 1 1 calc R . .
H16B H 0.2365 0.8451 0.3506 0.058 Uiso 1 1 calc R . .
H16C H 0.3216 0.9311 0.3882 0.058 Uiso 1 1 calc R . .
C17 C 0.0429(3) 0.8227(3) 0.41662(14) 0.0370(7) Uani 1 1 d . . .
H17A H 0.0028 0.7925 0.4498 0.056 Uiso 1 1 calc R . .
H17B H 0.0437 0.7571 0.3889 0.056 Uiso 1 1 calc R . .
H17C H -0.0017 0.8942 0.4021 0.056 Uiso 1 1 calc R . .
C18 C 0.1733(3) 0.9596(2) 0.47541(12) 0.0338(6) Uani 1 1 d . . .
H18A H 0.1321 0.9278 0.5080 0.051 Uiso 1 1 calc R . .
H18B H 0.1304 1.0330 0.4618 0.051 Uiso 1 1 calc R . .
H18C H 0.2574 0.9815 0.4851 0.051 Uiso 1 1 calc R . .
N2 N 0.78200(19) 0.2660(2) 0.38968(8) 0.0239(4) Uani 1 1 d . . .
O8 O 0.81233(15) 0.36564(17) 0.41366(7) 0.0223(3) Uani 1 1 d . . .
O9 O 0.66945(15) 0.23941(17) 0.38879(7) 0.0250(4) Uani 1 1 d . . .
O10 O 0.85829(18) 0.1979(2) 0.36899(9) 0.0384(5) Uani 1 1 d . . .
N21A N 0.5689(13) 0.7994(13) 0.4179(6) 0.096(5) Uani 0.60 1 d PD B 1
C21A C 0.6238(11) 0.8685(8) 0.3926(8) 0.0348(19) Uani 0.60 1 d PD B 1
C22A C 0.7060(14) 0.9407(12) 0.3585(7) 0.053(3) Uani 0.60 1 d PD B 1
N21B N 0.5620(14) 0.7978(17) 0.4148(6) 0.024(3) Uiso 0.25 1 d PD C 2
C21B C 0.640(3) 0.845(3) 0.392(2) 0.0348(19) Uani 0.25 1 d PD C 2
C22B C 0.707(4) 0.951(3) 0.3712(17) 0.057(11) Uiso 0.25 1 d PD C 2
C21C C 0.6533(14) 0.9416(16) 0.4052(7) 0.026(3) Uiso 0.15 1 d PD D 3
Cl1C Cl 0.7129(7) 0.7883(7) 0.4021(3) 0.0678(18) Uiso 0.15 1 d PD D 3
Cl2C Cl 0.5314(7) 0.9380(7) 0.4529(3) 0.0640(17) Uiso 0.15 1 d PD D 3

loop_
_atom_site_aniso_label
_atom_site_aniso_U_11
_atom_site_aniso_U_22
_atom_site_aniso_U_33
_atom_site_aniso_U_23
_atom_site_aniso_U_13
_atom_site_aniso_U_12
Er1 0.01209(6) 0.02043(6) 0.01289(6) -0.00299(3) 0.00038(4) 0.00069(3)
Cr1 0.01146(16) 0.01539(16) 0.01268(15) -0.00130(12) 0.00029(12) -0.00098(12)
O1 0.0145(8) 0.0191(8) 0.0156(7) -0.0010(6) 0.0000(6) -0.0021(6)
N1 0.0149(9) 0.0190(9) 0.0162(9) -0.0009(7) -0.0002(7) -0.0012(7)
C1 0.0202(11) 0.0189(11) 0.0216(11) -0.0060(9) -0.0029(9) -0.0012(9)
C2 0.0205(11) 0.0167(11) 0.0251(11) -0.0034(9) -0.0036(9) -0.0015(9)
O2 0.0144(7) 0.0165(7) 0.0183(7) -0.0036(6) 0.0000(6) 0.0003(6)
C3 0.0182(11) 0.0228(12) 0.0189(11) 0.0019(8) 0.0010(9) -0.0052(9)
C4 0.0133(10) 0.0234(11) 0.0182(10) 0.0012(9) 0.0022(8) -0.0024(9)
O3 0.0117(7) 0.0221(8) 0.0144(7) -0.0012(6) 0.0012(6) -0.0013(6)
C5 0.0141(10) 0.0252(11) 0.0184(11) -0.0019(9) -0.0013(8) -0.0022(9)
C6 0.0174(11) 0.0281(12) 0.0182(11) 0.0006(9) -0.0009(9) -0.0009(9)
C7 0.0221(12) 0.0347(14) 0.0210(11) 0.0017(10) -0.0027(9) 0.0041(11)
C8 0.0380(17) 0.0524(19) 0.0283(15) 0.0134(13) -0.0013(12) 0.0108(14)
O4 0.0163(8) 0.0290(9) 0.0166(8) 0.0003(6) 0.0015(6) -0.0002(7)
O5 0.0159(8) 0.0242(8) 0.0151(7) 0.0005(6) 0.0010(6) -0.0016(6)
C9 0.0190(11) 0.0209(11) 0.0159(10) -0.0001(8) 0.0005(8) -0.0039(9)
C10 0.0208(12) 0.0381(14) 0.0168(11) 0.0050(10) 0.0019(9) -0.0029(10)
C11A 0.042(2) 0.047(3) 0.032(2) 0.024(2) 0.0116(18) 0.014(2)
C12A 0.022(2) 0.062(4) 0.027(2) 0.017(3) 0.0066(16) -0.004(2)
C13A 0.068(4) 0.073(3) 0.0105(16) -0.0146(19) 0.0123(19) -0.036(3)
O6 0.0172(8) 0.0169(8) 0.0185(8) -0.0009(6) 0.0000(6) 0.0003(6)
O7 0.0205(8) 0.0204(8) 0.0199(8) -0.0025(6) 0.0007(6) 0.0002(6)
C14 0.0172(10) 0.0166(10) 0.0201(10) 0.0005(8) 0.0052(8) -0.0012(8)
C15 0.0286(13) 0.0169(11) 0.0252(12) 0.0044(9) 0.0030(10) 0.0017(10)
C16 0.059(2) 0.0253(14) 0.0321(15) 0.0115(11) 0.0143(14) 0.0024(13)
C17 0.0284(14) 0.0293(14) 0.0532(18) 0.0038(13) -0.0074(13) 0.0094(11)
C18 0.0446(17) 0.0193(12) 0.0375(15) -0.0022(11) 0.0049(13) 0.0068(12)
N2 0.0196(10) 0.0323(11) 0.0199(10) -0.0073(8) 0.0033(8) 0.0012(9)
O8 0.0178(8) 0.0280(9) 0.0211(8) -0.0063(7) 0.0024(6) -0.0011(7)
O9 0.0169(8) 0.0338(10) 0.0243(9) -0.0108(7) 0.0001(7) -0.0004(7)
O10 0.0249(10) 0.0456(12) 0.0452(12) -0.0253(10) 0.0129(9) 0.0029(9)
N21A 0.123(8) 0.053(4) 0.115(8) -0.004(4) 0.059(6) -0.038(4)
C21A 0.033(4) 0.021(5) 0.051(2) 0.002(4) 0.005(3) 0.006(3)
C22A 0.053(5) 0.039(4) 0.069(9) 0.010(5) 0.015(6) -0.022(3)
C21B 0.033(4) 0.021(5) 0.051(2) 0.002(4) 0.005(3) 0.006(3)

loop_
_atom_type_symbol
_atom_type_description
_atom_type_scat_dispersion_real
_atom_type_scat_dispersion_imag
_atom_type_scat_source
C C 0.0033 0.0016 'International Tables Vol C Tables 4.2.6.8 and 6.1.1.4'
H H 0.0000 0.0000 'International Tables Vol C Tables 4.2.6.8 and 6.1.1.4'
N N 0.0061 0.0033 'International Tables Vol C Tables 4.2.6.8 and 6.1.1.4'
O O 0.0106 0.0060 'International Tables Vol C Tables 4.2.6.8 and 6.1.1.4'
Cr Cr 0.3209 0.6236 'International Tables Vol C Tables 4.2.6.8 and 6.1.1.4'
Er Er -0.2586 4.9576 'International Tables Vol C Tables 4.2.6.8 and 6.1.1.4'
Cl Cl 0.1484 0.1585 'International Tables Vol C Tables 4.2.6.8 and 6.1.1.4'

loop_
_geom_angle_atom_site_label_1
_geom_angle_atom_site_label_2
_geom_angle_atom_site_label_3
_geom_angle
_geom_angle_site_symmetry_1
_geom_angle_site_symmetry_3
O2 Er1 O3 148.99(6) . 3_666
O2 Er1 O4 81.82(6) . .
O3 Er1 O4 105.16(6) 3_666 .
O2 Er1 O7 108.40(6) . 3_666
O3 Er1 O7 82.27(6) 3_666 3_666
O4 Er1 O7 147.26(6) . 3_666
O2 Er1 O1 84.31(5) . 3_666
O3 Er1 O1 70.57(5) 3_666 3_666
O4 Er1 O1 139.03(6) . 3_666
O7 Er1 O1 73.68(6) 3_666 3_666
O2 Er1 O1 71.86(6) . .
O3 Er1 O1 81.05(5) 3_666 .
O4 Er1 O1 73.75(6) . .
O7 Er1 O1 138.82(6) 3_666 .
O1 Er1 O1 65.30(7) 3_666 .
O2 Er1 O8 132.51(6) . .
O3 Er1 O8 78.19(6) 3_666 .
O4 Er1 O8 77.40(6) . .
O7 Er1 O8 72.99(6) 3_666 .
O1 Er1 O8 136.65(6) 3_666 .
O1 Er1 O8 138.32(6) . .
O2 Er1 O9 81.42(6) . .
O3 Er1 O9 129.47(6) 3_666 .
O4 Er1 O9 77.83(6) . .
O7 Er1 O9 73.32(6) 3_666 .
O1 Er1 O9 137.48(6) 3_666 .
O1 Er1 O9 143.18(6) . .
O8 Er1 O9 52.75(6) . .
O2 Cr1 O3 92.09(7) . .
O2 Cr1 O1 87.53(7) . .
O3 Cr1 O1 85.72(7) . .
O2 Cr1 O6 176.76(7) . .
O3 Cr1 O6 90.45(7) . .
O1 Cr1 O6 94.66(7) . .
O2 Cr1 O5 89.76(7) . .
O3 Cr1 O5 177.20(7) . .
O1 Cr1 O5 92.26(7) . .
O6 Cr1 O5 87.78(7) . .
O2 Cr1 N1 83.12(7) . .
O3 Cr1 N1 83.55(7) . .
O1 Cr1 N1 165.49(7) . .
O6 Cr1 N1 95.17(7) . .
O5 Cr1 N1 98.76(7) . .
Cr1 O1 Er1 97.82(7) . 3_666
Cr1 O1 Er1 96.72(7) . .
Er1 O1 Er1 114.70(7) 3_666 .
Cr1 O1 H1 112(2) . .
Er1 O1 H1 115(2) 3_666 .
Er1 O1 H1 117(2) . .
C1 N1 C5 111.61(18) . .
C1 N1 C3 110.51(18) . .
C5 N1 C3 106.98(17) . .
C1 N1 Cr1 102.84(13) . .
C5 N1 Cr1 119.07(14) . .
C3 N1 Cr1 105.59(13) . .
N1 C1 C2 109.69(18) . .
N1 C1 H1A 109.7 . .
C2 C1 H1A 109.7 . .
N1 C1 H1B 109.7 . .
C2 C1 H1B 109.7 . .
H1A C1 H1B 108.2 . .
O2 C2 C1 109.45(19) . .
O2 C2 H2A 109.8 . .
C1 C2 H2A 109.8 . .
O2 C2 H2B 109.8 . .
C1 C2 H2B 109.8 . .
H2A C2 H2B 108.2 . .
C2 O2 Cr1 116.06(13) . .
C2 O2 Er1 141.52(14) . .
Cr1 O2 Er1 101.99(7) . .
N1 C3 C4 108.40(18) . .
N1 C3 H3A 110.0 . .
C4 C3 H3A 110.0 . .
N1 C3 H3B 110.0 . .
C4 C3 H3B 110.0 . .
H3A C3 H3B 108.4 . .
O3 C4 C3 107.03(18) . .
O3 C4 H4A 110.3 . .
C3 C4 H4A 110.3 . .
O3 C4 H4B 110.3 . .
C3 C4 H4B 110.3 . .
H4A C4 H4B 108.6 . .
C4 O3 Cr1 110.48(13) . .
C4 O3 Er1 135.64(13) . 3_666
Cr1 O3 Er1 102.94(7) . 3_666
N1 C5 C6 116.47(19) . .
N1 C5 H5A 108.2 . .
C6 C5 H5A 108.2 . .
N1 C5 H5B 108.2 . .
C6 C5 H5B 108.2 . .
H5A C5 H5B 107.3 . .
C5 C6 C7 109.4(2) . .
C5 C6 H6A 109.8 . .
C7 C6 H6A 109.8 . .
C5 C6 H6B 109.8 . .
C7 C6 H6B 109.8 . .
H6A C6 H6B 108.2 . .
C8 C7 C6 112.7(2) . .
C8 C7 H7A 109.0 . .
C6 C7 H7A 109.0 . .
C8 C7 H7B 109.0 . .
C6 C7 H7B 109.0 . .
H7A C7 H7B 107.8 . .
C7 C8 H8A 109.5 . .
C7 C8 H8B 109.5 . .
H8A C8 H8B 109.5 . .
C7 C8 H8C 109.5 . .
H8A C8 H8C 109.5 . .
H8B C8 H8C 109.5 . .
C9 O4 Er1 133.22(15) . .
C9 O5 Cr1 126.96(15) . .
O4 C9 O5 125.1(2) . .
O4 C9 C10 119.0(2) . .
O5 C9 C10 115.9(2) . .
C11B C10 C12B 113.7(13) . .
C11B C10 C13B 101(2) . .
C12B C10 C13B 111(2) . .
C13A C10 C12A 109.7(5) . .
C11B C10 C9 115.1(8) . .
C12B C10 C9 112.2(11) . .
C13A C10 C9 107.4(3) . .
C13B C10 C9 103.0(18) . .
C12A C10 C9 109.9(3) . .
C13A C10 C11A 111.1(4) . .
C12A C10 C11A 110.1(4) . .
C9 C10 C11A 108.5(2) . .
C10 C11A H11A 109.5 . .
C10 C11A H11B 109.5 . .
H11A C11A H11B 109.5 . .
C10 C11A H11C 109.5 . .
H11A C11A H11C 109.5 . .
H11B C11A H11C 109.5 . .
C10 C12A H12A 109.5 . .
C10 C12A H12B 109.5 . .
H12A C12A H12B 109.5 . .
C10 C12A H12C 109.5 . .
H12A C12A H12C 109.5 . .
H12B C12A H12C 109.5 . .
C10 C13A H13A 109.5 . .
C10 C13A H13B 109.5 . .
H13A C13A H13B 109.5 . .
C10 C13A H13C 109.5 . .
H13A C13A H13C 109.5 . .
H13B C13A H13C 109.5 . .
C10 C11B H11D 109.5 . .
C10 C11B H11E 109.5 . .
H11D C11B H11E 109.5 . .
C10 C11B H11F 109.5 . .
H11D C11B H11F 109.5 . .
H11E C11B H11F 109.5 . .
C10 C12B H12D 109.5 . .
C10 C12B H12E 109.5 . .
H12D C12B H12E 109.5 . .
C10 C12B H12F 109.5 . .
H12D C12B H12F 109.5 . .
H12E C12B H12F 109.5 . .
C10 C13B H13D 109.5 . .
C10 C13B H13E 109.5 . .
H13D C13B H13E 109.5 . .
C10 C13B H13F 109.5 . .
H13D C13B H13F 109.5 . .
H13E C13B H13F 109.5 . .
C14 O6 Cr1 127.09(15) . .
C14 O7 Er1 132.93(15) . 3_666
O7 C14 O6 125.0(2) . .
O7 C14 C15 119.6(2) . .
O6 C14 C15 115.4(2) . .
C18 C15 C17 109.9(2) . .
C18 C15 C14 110.8(2) . .
C17 C15 C14 108.9(2) . .
C18 C15 C16 110.2(2) . .
C17 C15 C16 110.0(2) . .
C14 C15 C16 107.0(2) . .
C15 C16 H16A 109.5 . .
C15 C16 H16B 109.5 . .
H16A C16 H16B 109.5 . .
C15 C16 H16C 109.5 . .
H16A C16 H16C 109.5 . .
H16B C16 H16C 109.5 . .
C15 C17 H17A 109.5 . .
C15 C17 H17B 109.5 . .
H17A C17 H17B 109.5 . .
C15 C17 H17C 109.5 . .
H17A C17 H17C 109.5 . .
H17B C17 H17C 109.5 . .
C15 C18 H18A 109.5 . .
C15 C18 H18B 109.5 . .
H18A C18 H18B 109.5 . .
C15 C18 H18C 109.5 . .
H18A C18 H18C 109.5 . .
H18B C18 H18C 109.5 . .
O10 N2 O8 121.5(2) . .
O10 N2 O9 121.7(2) . .
O8 N2 O9 116.88(19) . .
O10 N2 Er1 172.30(19) . .
O8 N2 Er1 58.59(11) . .
O9 N2 Er1 58.79(11) . .
N2 O8 Er1 94.97(13) . .
N2 O9 Er1 94.74(13) . .
N21A C21A C22A 171.3(12) . .
N21B C21B C22B 155(4) . .
Cl2C C21C Cl1C 106.6(10) . .

loop_
_geom_bond_atom_site_label_1
_geom_bond_atom_site_label_2
_geom_bond_distance
_geom_bond_site_symmetry_2
Er1 O2 2.2316(16) .
Er1 O3 2.2331(15) 3_666
Er1 O4 2.3045(16) .
Er1 O7 2.3363(17) 3_666
Er1 O1 2.3772(16) 3_666
Er1 O1 2.3810(16) .
Er1 O8 2.4337(17) .
Er1 O9 2.4382(17) .
Cr1 O2 1.9546(16) .
Cr1 O3 1.9566(15) .
Cr1 O1 1.9624(16) .
Cr1 O6 1.9832(16) .
Cr1 O5 1.9950(16) .
Cr1 N1 2.1130(19) .
O1 Er1 2.3773(16) 3_666
O1 H1 0.77(3) .
N1 C1 1.494(3) .
N1 C5 1.500(3) .
N1 C3 1.510(3) .
C1 C2 1.528(3) .
C1 H1A 0.9900 .
C1 H1B 0.9900 .
C2 O2 1.414(3) .
C2 H2A 0.9900 .
C2 H2B 0.9900 .
C3 C4 1.517(3) .
C3 H3A 0.9900 .
C3 H3B 0.9900 .
C4 O3 1.411(3) .
C4 H4A 0.9900 .
C4 H4B 0.9900 .
O3 Er1 2.2331(15) 3_666
C5 C6 1.520(3) .
C5 H5A 0.9900 .
C5 H5B 0.9900 .
C6 C7 1.527(3) .
C6 H6A 0.9900 .
C6 H6B 0.9900 .
C7 C8 1.517(4) .
C7 H7A 0.9900 .
C7 H7B 0.9900 .
C8 H8A 0.9800 .
C8 H8B 0.9800 .
C8 H8C 0.9800 .
O4 C9 1.249(3) .
O5 C9 1.280(3) .
C9 C10 1.531(3) .
C10 C11B 1.490(13) .
C10 C12B 1.505(14) .
C10 C13A 1.506(5) .
C10 C13B 1.518(15) .
C10 C12A 1.522(5) .
C10 C11A 1.559(5) .
C11A H11A 0.9800 .
C11A H11B 0.9800 .
C11A H11C 0.9800 .
C12A H12A 0.9800 .
C12A H12B 0.9800 .
C12A H12C 0.9800 .
C13A H13A 0.9800 .
C13A H13B 0.9800 .
C13A H13C 0.9800 .
C11B H11D 0.9800 .
C11B H11E 0.9800 .
C11B H11F 0.9800 .
C12B H12D 0.9800 .
C12B H12E 0.9800 .
C12B H12F 0.9800 .
C13B H13D 0.9800 .
C13B H13E 0.9800 .
C13B H13F 0.9800 .
O6 C14 1.279(3) .
O7 C14 1.250(3) .
O7 Er1 2.3363(17) 3_666
C14 C15 1.533(3) .
C15 C18 1.528(4) .
C15 C17 1.530(4) .
C15 C16 1.540(4) .
C16 H16A 0.9800 .
C16 H16B 0.9800 .
C16 H16C 0.9800 .
C17 H17A 0.9800 .
C17 H17B 0.9800 .
C17 H17C 0.9800 .
C18 H18A 0.9800 .
C18 H18B 0.9800 .
C18 H18C 0.9800 .
N2 O10 1.229(3) .
N2 O8 1.270(3) .
N2 O9 1.270(3) .
N21A C21A 1.146(9) .
C21A C22A 1.459(9) .
N21B C21B 1.143(15) .
C21B C22B 1.462(18) .
C21C Cl2C 1.784(15) .
C21C Cl1C 1.787(15) .

loop_
_geom_hbond_atom_site_label_D
_geom_hbond_atom_site_label_H
_geom_hbond_atom_site_label_A
_geom_hbond_distance_DH
_geom_hbond_distance_HA
_geom_hbond_distance_DA
_geom_hbond_angle_DHA
O1 H1 N21A 0.77(3) 2.08(3) 2.839(12) 171(3)
O1 H1 N21B 0.77(3) 2.06(3) 2.826(18) 174(3)
